data_4135305
loop_
_publ_author_name
'Peil, Sebastian'
'Bistoni, Giovanni'
'Goddard, Richard'
'F\"urstner, Alois'

_publ_section_title
;
 Hydrogenative Metathesis of Enynes via Piano-Stool Ruthenium Carbene
 Complexes Formed by Alkyne <i>gem</i>-Hydrogenation.
;
_journal_issue 43
_journal_name_full 'Journal of the American Chemical Society'
_journal_page_first 18541
_journal_page_last 18553
_journal_paper_doi 10.1021/jacs.0c07808
_journal_volume 142
_journal_year 2020
_chemical_formula_moiety 'C32 H51 Cl O4 Ru Si2'
_chemical_formula_sum 'C32 H51 Cl O4 Ru Si2'
_chemical_formula_weight 692.42
_chemical_name_systematic
;
 1,2-di(triemthylsilyl)-3,4-di(3,3-dimethyl-
 prop-2-en-1-yl-carboxylato)-cyclobutadienyl-
 pentamethylcyclopentadienyl-chloro-ruthenium(II)
;
_chemical_properties_physical none
_space_group_crystal_system triclinic
_space_group_IT_number 2
_space_group_name_Hall '-P 1'
_space_group_name_H-M_alt 'P -1'
_atom_sites_solution_hydrogens geom
_atom_sites_solution_primary dual
_atom_sites_solution_secondary difmap
_audit_block_code PEV-PA-595-01_12925_100_K
_audit_creation_date 2020-01-31
_audit_creation_method SHELXL-2018/3
_cell_angle_alpha 89.810(3)
_cell_angle_beta 89.849(3)
_cell_angle_gamma 84.937(3)
_cell_formula_units_Z 4
_cell_length_a 10.5379(6)
_cell_length_b 15.7120(10)
_cell_length_c 20.9915(14)
_cell_measurement_reflns_used 9911
_cell_measurement_temperature 100(2)
_cell_measurement_theta_max 31.2252
_cell_measurement_theta_min 2.3331
_cell_volume 3462.0(4)
_computing_cell_refinement 'SAINT software (Bruker AXS, 2004)'
_computing_data_collection 'APEX3 (Bruker AXS, 2005-2017)'
_computing_data_reduction 'SAINT software (Bruker AXS, 2004)'
_computing_molecular_graphics 'DIAMOND (Crystal Impact GbR, 1997-2014)'
_computing_structure_refinement 'SHELXL (G. M. Sheldrick, 2015)'
_computing_structure_solution 'SHELXT (G. M. Sheldrick, 2015)'
_diffrn_ambient_temperature 100(2)
_diffrn_detector_area_resol_mean 66.67
_diffrn_measured_fraction_theta_full 1.000
_diffrn_measured_fraction_theta_max 0.999
_diffrn_measurement_device_type 'Bruker-AXS Kappa Mach3 APEX-II'
_diffrn_measurement_method 'CCD \f- and \w-scans'
_diffrn_radiation_monochromator 'Incoatec Helios mirrors'
_diffrn_radiation_source 1\mS
_diffrn_radiation_type Mo-K\a
_diffrn_radiation_wavelength 0.71073
_diffrn_reflns_av_R_equivalents 0.0765
_diffrn_reflns_av_unetI/netI 0.0745
_diffrn_reflns_Laue_measured_fraction_full 1.000
_diffrn_reflns_Laue_measured_fraction_max 0.999
_diffrn_reflns_limit_h_max 14
_diffrn_reflns_limit_h_min -15
_diffrn_reflns_limit_k_max 22
_diffrn_reflns_limit_k_min -22
_diffrn_reflns_limit_l_max 30
_diffrn_reflns_limit_l_min -30
_diffrn_reflns_number 115799
_diffrn_reflns_point_group_measured_fraction_full 1.000
_diffrn_reflns_point_group_measured_fraction_max 0.999
_diffrn_reflns_theta_full 25.242
_diffrn_reflns_theta_max 30.998
_diffrn_reflns_theta_min 0.970
_exptl_absorpt_coefficient_mu 0.632
_exptl_absorpt_correction_T_max 0.98790
_exptl_absorpt_correction_T_min 0.96950
_exptl_absorpt_correction_type gaussian
_exptl_absorpt_process_details 'SADABS (Bruker AXS, 2012)'
_exptl_crystal_colour orange_red
_exptl_crystal_density_diffrn 1.328
_exptl_crystal_description prism
_exptl_crystal_F_000 1456
_exptl_crystal_recrystallization_method 'Re-crystallisation from solvent:  diethylether'
_exptl_crystal_size_max 0.060
_exptl_crystal_size_mid 0.037
_exptl_crystal_size_min 0.031
_refine_diff_density_max 1.157
_refine_diff_density_min -1.412
_refine_diff_density_rms 0.121
_refine_ls_extinction_method none
_refine_ls_goodness_of_fit_ref 1.013
_refine_ls_hydrogen_treatment constr
_refine_ls_matrix_type full
_refine_ls_number_parameters 767
_refine_ls_number_reflns 22052
_refine_ls_number_restraints 0
_refine_ls_restrained_S_all 1.013
_refine_ls_R_factor_all 0.0792
_refine_ls_R_factor_gt 0.0460
_refine_ls_shift/su_max 0.001
_refine_ls_shift/su_mean 0.000
_refine_ls_structure_factor_coef Fsqd
_refine_ls_weighting_details 'w=1/[\s^2^(Fo^2^)+(0.0576P)^2^] where P=(Fo^2^+2Fc^2^)/3'
_refine_ls_weighting_scheme calc
_refine_ls_wR_factor_gt 0.1014
_refine_ls_wR_factor_ref 0.1147
_reflns_Friedel_coverage 0.000
_reflns_number_gt 15513
_reflns_number_total 22052
_reflns_threshold_expression 'I > 2\s(I)'
_cod_data_source_file ja0c07808_si_007.cif
_cod_data_source_block 57
_cod_depositor_comments 'Adding full bibliography for 4135300--4135305.cif.'
_cod_database_code 4135305
_shelx_shelxl_version_number 2018/3
_shelx_space_group_comment
;
The symmetry employed for this shelxl refinement is uniquely defined
by the following loop, which should always be used as a source of
symmetry information in preference to the above space-group names.
They are only intended as comments.
;
_shelx_estimated_absorpt_t_min 0.963
_shelx_estimated_absorpt_t_max 0.981

loop_
_space_group_symop_operation_xyz
'x, y, z'
'-x, -y, -z'

loop_
_atom_site_label
_atom_site_type_symbol
_atom_site_fract_x
_atom_site_fract_y
_atom_site_fract_z
_atom_site_U_iso_or_equiv
_atom_site_adp_type
_atom_site_occupancy
_atom_site_site_symmetry_order
_atom_site_calc_flag
_atom_site_refinement_flags_posn
_atom_site_refinement_flags_adp
_atom_site_refinement_flags_occupancy
_atom_site_disorder_assembly
_atom_site_disorder_group
C1 C 0.9229(2) 0.27833(16) 0.91415(12) 0.0140(5) Uani 1 1 d . . . . .
C2 C 0.9394(2) 0.22198(16) 0.85916(12) 0.0148(5) Uani 1 1 d . . . . .
C3 C 0.8067(2) 0.23827(15) 0.84221(12) 0.0134(5) Uani 1 1 d . . . . .
C4 C 0.7899(2) 0.29824(16) 0.89931(12) 0.0142(5) Uani 1 1 d . . . . .
C5 C 0.9939(2) 0.30386(16) 0.97000(12) 0.0155(5) Uani 1 1 d . . . . .
C6 C 1.1791(3) 0.28082(18) 1.03333(13) 0.0223(6) Uani 1 1 d . . . . .
H6A H 1.124602 0.277062 1.071545 0.027 Uiso 1 1 calc R U . . .
H6B H 1.204880 0.339774 1.030171 0.027 Uiso 1 1 calc R U . . .
C7 C 1.2935(3) 0.21911(19) 1.03866(14) 0.0231(6) Uani 1 1 d . . . . .
H7 H 1.351665 0.216710 1.003943 0.028 Uiso 1 1 calc R U . . .
C8 C 1.3223(3) 0.16666(18) 1.08760(14) 0.0226(6) Uani 1 1 d . . . . .
C9 C 1.2397(3) 0.1584(2) 1.14481(15) 0.0327(7) Uani 1 1 d . . . . .
H9A H 1.174438 0.206757 1.146313 0.049 Uiso 1 1 calc R U . . .
H9B H 1.291977 0.157947 1.183377 0.049 Uiso 1 1 calc R U . . .
H9C H 1.198591 0.104920 1.142272 0.049 Uiso 1 1 calc R U . . .
C10 C 1.4458(3) 0.1106(2) 1.08801(17) 0.0362(8) Uani 1 1 d . . . . .
H10A H 1.490290 0.116781 1.047441 0.054 Uiso 1 1 calc R U . . .
H10B H 1.428054 0.050865 1.093836 0.054 Uiso 1 1 calc R U . . .
H10C H 1.499299 0.127631 1.123027 0.054 Uiso 1 1 calc R U . . .
C11 C 1.0338(2) 0.15338(16) 0.83641(13) 0.0163(5) Uani 1 1 d . . . . .
C12 C 1.1869(3) 0.04197(19) 0.87080(14) 0.0269(6) Uani 1 1 d . . . . .
H12A H 1.259223 0.058180 0.844564 0.032 Uiso 1 1 calc R U . . .
H12B H 1.141773 -0.000543 0.847065 0.032 Uiso 1 1 calc R U . . .
C13 C 1.2334(3) 0.00587(19) 0.93324(15) 0.0266(6) Uani 1 1 d . . . . .
H13 H 1.308125 0.026683 0.950227 0.032 Uiso 1 1 calc R U . . .
C14 C 1.1793(3) -0.05287(18) 0.96723(14) 0.0259(6) Uani 1 1 d . . . . .
C15 C 1.0642(3) -0.0955(2) 0.94915(16) 0.0371(8) Uani 1 1 d . . . . .
H15A H 0.999855 -0.086878 0.982854 0.056 Uiso 1 1 calc R U . . .
H15B H 1.087222 -0.156781 0.943466 0.056 Uiso 1 1 calc R U . . .
H15C H 1.029603 -0.070826 0.909201 0.056 Uiso 1 1 calc R U . . .
C16 C 1.2335(3) -0.0799(2) 1.03155(16) 0.0379(8) Uani 1 1 d . . . . .
H16A H 1.310597 -0.051046 1.039507 0.057 Uiso 1 1 calc R U . . .
H16B H 1.254596 -0.141899 1.032054 0.057 Uiso 1 1 calc R U . . .
H16C H 1.170259 -0.064259 1.064787 0.057 Uiso 1 1 calc R U . . .
C17 C 0.7529(4) 0.0665(2) 0.78779(16) 0.0395(8) Uani 1 1 d . . . . .
H17A H 0.843647 0.052834 0.778675 0.059 Uiso 1 1 calc R U . . .
H17B H 0.702042 0.036870 0.757311 0.059 Uiso 1 1 calc R U . . .
H17C H 0.734078 0.047879 0.831148 0.059 Uiso 1 1 calc R U . . .
C18 C 0.7526(3) 0.2176(2) 0.69843(14) 0.0327(7) Uani 1 1 d . . . . .
H18A H 0.730806 0.279173 0.693633 0.049 Uiso 1 1 calc R U . . .
H18B H 0.704054 0.186821 0.667634 0.049 Uiso 1 1 calc R U . . .
H18C H 0.843976 0.204338 0.690725 0.049 Uiso 1 1 calc R U . . .
C19 C 0.5380(3) 0.2045(3) 0.79455(19) 0.0503(11) Uani 1 1 d . . . . .
H19A H 0.517290 0.185783 0.837623 0.076 Uiso 1 1 calc R U . . .
H19B H 0.492020 0.172781 0.763293 0.076 Uiso 1 1 calc R U . . .
H19C H 0.512778 0.265785 0.790046 0.076 Uiso 1 1 calc R U . . .
C20 C 0.5000(3) 0.34830(19) 0.91737(14) 0.0242(6) Uani 1 1 d . . . . .
H20A H 0.494747 0.368124 0.873066 0.036 Uiso 1 1 calc R U . . .
H20B H 0.437085 0.382547 0.943198 0.036 Uiso 1 1 calc R U . . .
H20C H 0.482605 0.288095 0.919350 0.036 Uiso 1 1 calc R U . . .
C21 C 0.6921(3) 0.47551(18) 0.95240(14) 0.0233(6) Uani 1 1 d . . . . .
H21A H 0.780327 0.480765 0.965370 0.035 Uiso 1 1 calc R U . . .
H21B H 0.633906 0.504659 0.983432 0.035 Uiso 1 1 calc R U . . .
H21C H 0.677405 0.501666 0.910314 0.035 Uiso 1 1 calc R U . . .
C22 C 0.6646(3) 0.3146(2) 1.03150(13) 0.0260(6) Uani 1 1 d . . . . .
H22A H 0.651025 0.253727 1.029652 0.039 Uiso 1 1 calc R U . . .
H22B H 0.596517 0.344837 1.056741 0.039 Uiso 1 1 calc R U . . .
H22C H 0.747071 0.321475 1.051368 0.039 Uiso 1 1 calc R U . . .
C23 C 1.1088(2) 0.36111(16) 0.81000(12) 0.0150(5) Uani 1 1 d . . . . .
C24 C 1.0513(2) 0.36206(16) 0.74808(12) 0.0149(5) Uani 1 1 d . . . . .
C25 C 0.9644(2) 0.43496(17) 0.74502(12) 0.0165(5) Uani 1 1 d . . . . .
C26 C 0.9687(2) 0.48146(17) 0.80507(12) 0.0173(5) Uani 1 1 d . . . . .
C27 C 1.0604(2) 0.43748(16) 0.84385(12) 0.0157(5) Uani 1 1 d . . . . .
C28 C 1.2203(2) 0.30122(18) 0.82978(13) 0.0208(6) Uani 1 1 d . . . . .
H28A H 1.211338 0.286003 0.874786 0.031 Uiso 1 1 calc R U . . .
H28B H 1.299104 0.329050 0.823747 0.031 Uiso 1 1 calc R U . . .
H28C H 1.223342 0.249400 0.803767 0.031 Uiso 1 1 calc R U . . .
C29 C 1.0874(3) 0.30104(17) 0.69516(12) 0.0196(5) Uani 1 1 d . . . . .
H29A H 1.093976 0.242428 0.711723 0.029 Uiso 1 1 calc R U . . .
H29B H 1.169649 0.313639 0.677231 0.029 Uiso 1 1 calc R U . . .
H29C H 1.022173 0.307072 0.661863 0.029 Uiso 1 1 calc R U . . .
C30 C 0.8913(3) 0.46485(18) 0.68721(12) 0.0207(6) Uani 1 1 d . . . . .
H30A H 0.857643 0.415933 0.666278 0.031 Uiso 1 1 calc R U . . .
H30B H 0.947579 0.492111 0.657702 0.031 Uiso 1 1 calc R U . . .
H30C H 0.820483 0.506157 0.699658 0.031 Uiso 1 1 calc R U . . .
C31 C 0.8991(3) 0.56645(17) 0.81822(14) 0.0231(6) Uani 1 1 d . . . . .
H31A H 0.809469 0.565269 0.806206 0.035 Uiso 1 1 calc R U . . .
H31B H 0.937368 0.610543 0.793384 0.035 Uiso 1 1 calc R U . . .
H31C H 0.904703 0.579346 0.863722 0.035 Uiso 1 1 calc R U . . .
C32 C 1.1071(3) 0.46734(18) 0.90653(12) 0.0202(6) Uani 1 1 d . . . . .
H32A H 1.034444 0.480873 0.935077 0.030 Uiso 1 1 calc R U . . .
H32B H 1.152378 0.518535 0.899929 0.030 Uiso 1 1 calc R U . . .
H32C H 1.165070 0.422153 0.925614 0.030 Uiso 1 1 calc R U . . .
C41 C 0.3761(2) 0.72116(16) 0.58437(12) 0.0141(5) Uani 1 1 d . . . . .
C42 C 0.3765(2) 0.77796(16) 0.63896(12) 0.0131(5) Uani 1 1 d . . . . .
C43 C 0.2460(2) 0.76415(16) 0.65401(12) 0.0133(5) Uani 1 1 d . . . . .
C44 C 0.2461(2) 0.70443(16) 0.59726(12) 0.0132(5) Uani 1 1 d . . . . .
C45 C 0.4579(2) 0.69410(16) 0.52989(12) 0.0158(5) Uani 1 1 d . . . . .
C51 C 0.4568(2) 0.84302(16) 0.66459(12) 0.0149(5) Uani 1 1 d . . . . .
C52 C 0.6101(3) 0.93940(18) 0.63765(14) 0.0221(6) Uani 1 1 d . . . . .
H52A H 0.696107 0.913825 0.649389 0.026 Uiso 1 1 calc R U . . .
H52B H 0.572547 0.971070 0.674847 0.026 Uiso 1 1 calc R U . . .
C53 C 0.6181(3) 0.99797(17) 0.58231(13) 0.0198(6) Uani 1 1 d . . . . .
H53 H 0.540942 1.012900 0.560039 0.024 Uiso 1 1 calc R U . . .
C54 C 0.7213(3) 1.03192(17) 0.56038(13) 0.0210(6) Uani 1 1 d . . . . .
C55 C 0.8531(3) 1.0132(2) 0.58660(17) 0.0337(8) Uani 1 1 d . . . . .
H55A H 0.881622 1.065156 0.605441 0.051 Uiso 1 1 calc R U . . .
H55B H 0.911312 0.993492 0.552159 0.051 Uiso 1 1 calc R U . . .
H55C H 0.852435 0.968581 0.619333 0.051 Uiso 1 1 calc R U . . .
C56 C 0.7103(3) 1.0957(2) 0.50633(15) 0.0339(8) Uani 1 1 d . . . . .
H56A H 0.622425 1.101659 0.490644 0.051 Uiso 1 1 calc R U . . .
H56B H 0.767893 1.075738 0.471729 0.051 Uiso 1 1 calc R U . . .
H56C H 0.733372 1.151193 0.521535 0.051 Uiso 1 1 calc R U . . .
C57 C 0.1424(3) 0.93902(18) 0.69654(15) 0.0260(6) Uani 1 1 d . . . . .
H57A H 0.228636 0.954665 0.705201 0.039 Uiso 1 1 calc R U . . .
H57B H 0.081458 0.972270 0.724098 0.039 Uiso 1 1 calc R U . . .
H57C H 0.121073 0.951189 0.651827 0.039 Uiso 1 1 calc R U . . .
C58 C 0.1869(3) 0.7963(2) 0.79562(13) 0.0274(6) Uani 1 1 d . . . . .
H58A H 0.185024 0.734856 0.803089 0.041 Uiso 1 1 calc R U . . .
H58B H 0.129411 0.827961 0.825725 0.041 Uiso 1 1 calc R U . . .
H58C H 0.273820 0.812384 0.801700 0.041 Uiso 1 1 calc R U . . .
C59 C -0.0356(3) 0.79923(19) 0.70320(15) 0.0253(6) Uani 1 1 d . . . . .
H59A H -0.061608 0.809081 0.658800 0.038 Uiso 1 1 calc R U . . .
H59B H -0.089836 0.836903 0.731085 0.038 Uiso 1 1 calc R U . . .
H59C H -0.044434 0.739537 0.714694 0.038 Uiso 1 1 calc R U . . .
C60 C -0.0317(2) 0.65678(18) 0.57814(14) 0.0226(6) Uani 1 1 d . . . . .
H60A H -0.033469 0.637758 0.622620 0.034 Uiso 1 1 calc R U . . .
H60B H -0.084938 0.622216 0.552327 0.034 Uiso 1 1 calc R U . . .
H60C H -0.064565 0.717008 0.575419 0.034 Uiso 1 1 calc R U . . .
C61 C 0.1923(3) 0.52879(17) 0.54446(14) 0.0227(6) Uani 1 1 d . . . . .
H61A H 0.280845 0.522744 0.529530 0.034 Uiso 1 1 calc R U . . .
H61B H 0.139004 0.499435 0.514998 0.034 Uiso 1 1 calc R U . . .
H61C H 0.187448 0.503460 0.587026 0.034 Uiso 1 1 calc R U . . .
C62 C 0.1268(3) 0.6902(2) 0.46530(13) 0.0253(6) Uani 1 1 d . . . . .
H62A H 0.094680 0.750581 0.467180 0.038 Uiso 1 1 calc R U . . .
H62B H 0.069510 0.658932 0.439267 0.038 Uiso 1 1 calc R U . . .
H62C H 0.212187 0.685045 0.446287 0.038 Uiso 1 1 calc R U . . .
C63 C 0.5737(2) 0.63457(16) 0.69260(12) 0.0148(5) Uani 1 1 d . . . . .
C64 C 0.5109(2) 0.63466(16) 0.75332(12) 0.0146(5) Uani 1 1 d . . . . .
C65 C 0.4394(2) 0.56361(17) 0.75490(12) 0.0162(5) Uani 1 1 d . . . . .
C66 C 0.4580(2) 0.51753(17) 0.69502(12) 0.0164(5) Uani 1 1 d . . . . .
C67 C 0.5445(2) 0.55936(16) 0.65795(12) 0.0151(5) Uani 1 1 d . . . . .
C68 C 0.6755(2) 0.69159(18) 0.67554(13) 0.0185(5) Uani 1 1 d . . . . .
H68A H 0.670045 0.705747 0.630072 0.028 Uiso 1 1 calc R U . . .
H68B H 0.759322 0.662089 0.684781 0.028 Uiso 1 1 calc R U . . .
H68C H 0.663762 0.744207 0.700621 0.028 Uiso 1 1 calc R U . . .
C69 C 0.5287(3) 0.69433(18) 0.80687(12) 0.0203(6) Uani 1 1 d . . . . .
H69A H 0.528857 0.752701 0.790285 0.031 Uiso 1 1 calc R U . . .
H69B H 0.610030 0.677860 0.828000 0.031 Uiso 1 1 calc R U . . .
H69C H 0.458911 0.691708 0.837562 0.031 Uiso 1 1 calc R U . . .
C70 C 0.3674(3) 0.53568(18) 0.81134(13) 0.0218(6) Uani 1 1 d . . . . .
H70A H 0.320805 0.585549 0.831119 0.033 Uiso 1 1 calc R U . . .
H70B H 0.427023 0.507704 0.842231 0.033 Uiso 1 1 calc R U . . .
H70C H 0.306924 0.495415 0.797758 0.033 Uiso 1 1 calc R U . . .
C71 C 0.4084(3) 0.43339(17) 0.68020(14) 0.0221(6) Uani 1 1 d . . . . .
H71A H 0.317637 0.435769 0.691055 0.033 Uiso 1 1 calc R U . . .
H71B H 0.455325 0.388193 0.705163 0.033 Uiso 1 1 calc R U . . .
H71C H 0.419705 0.421153 0.634690 0.033 Uiso 1 1 calc R U . . .
C72 C 0.6028(3) 0.52841(18) 0.59620(13) 0.0207(6) Uani 1 1 d . . . . .
H72A H 0.535346 0.514921 0.566805 0.031 Uiso 1 1 calc R U . . .
H72B H 0.660428 0.477001 0.603859 0.031 Uiso 1 1 calc R U . . .
H72C H 0.650701 0.573047 0.577516 0.031 Uiso 1 1 calc R U . . .
Cl1 Cl 0.69620(6) 0.41118(4) 0.79048(3) 0.01850(13) Uani 1 1 d . . . . .
Cl2 Cl 0.16997(6) 0.59511(4) 0.70670(3) 0.01747(13) Uani 1 1 d . . . . .
O1 O 0.95180(18) 0.35713(12) 1.00775(9) 0.0211(4) Uani 1 1 d . . . . .
O2 O 1.10876(17) 0.26009(12) 0.97625(8) 0.0180(4) Uani 1 1 d . . . . .
O3 O 1.04451(19) 0.12884(12) 0.78224(9) 0.0245(4) Uani 1 1 d . . . . .
O4 O 1.09980(18) 0.11754(12) 0.88550(9) 0.0217(4) Uani 1 1 d . . . . .
O5 O 0.42828(18) 0.64514(12) 0.48975(9) 0.0211(4) Uani 1 1 d . . . . .
O6 O 0.56765(17) 0.73162(12) 0.52934(9) 0.0201(4) Uani 1 1 d . . . . .
O7 O 0.45167(18) 0.86829(12) 0.71898(9) 0.0216(4) Uani 1 1 d . . . . .
O8 O 0.52986(17) 0.87289(11) 0.61884(9) 0.0180(4) Uani 1 1 d . . . . .
Ru1 Ru 0.90390(2) 0.35105(2) 0.82634(2) 0.01132(5) Uani 1 1 d . . . . .
Ru2 Ru 0.36708(2) 0.64955(2) 0.67236(2) 0.01097(5) Uani 1 1 d . . . . .
Si1 Si 0.71274(7) 0.18403(5) 0.78064(4) 0.01935(16) Uani 1 1 d . . . . .
Si2 Si 0.66281(7) 0.35993(5) 0.94874(3) 0.01600(15) Uani 1 1 d . . . . .
Si3 Si 0.13465(7) 0.82252(5) 0.71277(4) 0.01651(15) Uani 1 1 d . . . . .
Si4 Si 0.13470(7) 0.64421(5) 0.54793(3) 0.01548(15) Uani 1 1 d . . . . .
C46A C 0.6536(3) 0.71108(19) 0.47555(14) 0.0266(9) Uani 0.879(6) 1 d . . P A 1
H46A H 0.644611 0.651912 0.461306 0.032 Uiso 0.879(6) 1 calc R U P A 1
H46B H 0.742804 0.714475 0.489274 0.032 Uiso 0.879(6) 1 calc R U P A 1
C47A C 0.6247(3) 0.7704(2) 0.42252(15) 0.0207(8) Uani 0.879(6) 1 d . . P A 1
H47A H 0.548709 0.763842 0.399449 0.025 Uiso 0.879(6) 1 calc R U P A 1
C48A C 0.6946(4) 0.8329(2) 0.40331(17) 0.0210(7) Uani 0.879(6) 1 d . . P A 1
C49A C 0.8165(4) 0.8555(3) 0.43297(19) 0.0342(9) Uani 0.879(6) 1 d . . P A 1
H49A H 0.804542 0.913638 0.450071 0.051 Uiso 0.879(6) 1 calc R U P A 1
H49B H 0.884034 0.852447 0.400676 0.051 Uiso 0.879(6) 1 calc R U P A 1
H49C H 0.840461 0.815253 0.467542 0.051 Uiso 0.879(6) 1 calc R U P A 1
C50A C 0.6520(4) 0.8878(3) 0.34721(19) 0.0346(10) Uani 0.879(6) 1 d . . P A 1
H50A H 0.571476 0.869910 0.330884 0.052 Uiso 0.879(6) 1 calc R U P A 1
H50B H 0.716941 0.881655 0.313663 0.052 Uiso 0.879(6) 1 calc R U P A 1
H50C H 0.639710 0.947703 0.360540 0.052 Uiso 0.879(6) 1 calc R U P A 1
C46B C 0.6536(3) 0.71108(19) 0.47555(14) 0.019(3) Uiso 0.121(6) 1 d . U P A 2
H46C H 0.708547 0.658464 0.485804 0.023 Uiso 0.121(6) 1 calc R U P A 2
H46D H 0.602152 0.699028 0.437770 0.023 Uiso 0.121(6) 1 calc R U P A 2
C47B C 0.727(2) 0.7723(14) 0.4611(10) 0.019(3) Uiso 0.121(6) 1 d . U P A 2
H47B H 0.790439 0.772219 0.492951 0.023 Uiso 0.121(6) 1 calc R U P A 2
C48B C 0.746(3) 0.8329(17) 0.4208(13) 0.019(3) Uiso 0.121(6) 1 d . U P A 2
C49B C 0.859(2) 0.8873(16) 0.4206(12) 0.019(3) Uiso 0.121(6) 1 d . U P A 2
H49D H 0.891909 0.891348 0.377136 0.029 Uiso 0.121(6) 1 calc R U P A 2
H49E H 0.926057 0.860940 0.448364 0.029 Uiso 0.121(6) 1 calc R U P A 2
H49F H 0.831136 0.944636 0.436289 0.029 Uiso 0.121(6) 1 calc R U P A 2
C50B C 0.661(2) 0.8580(18) 0.3671(13) 0.019(3) Uiso 0.121(6) 1 d . U P A 2
H50D H 0.710930 0.876570 0.331080 0.029 Uiso 0.121(6) 1 calc R U P A 2
H50E H 0.599136 0.905075 0.380337 0.029 Uiso 0.121(6) 1 calc R U P A 2
H50F H 0.615153 0.809125 0.354256 0.029 Uiso 0.121(6) 1 calc R U P A 2

loop_
_atom_site_aniso_label
_atom_site_aniso_U_11
_atom_site_aniso_U_22
_atom_site_aniso_U_33
_atom_site_aniso_U_23
_atom_site_aniso_U_13
_atom_site_aniso_U_12
C1 0.0157(12) 0.0126(12) 0.0135(12) 0.0003(9) 0.0008(9) 0.0000(9)
C2 0.0162(12) 0.0153(12) 0.0126(12) -0.0004(9) -0.0001(9) -0.0002(10)
C3 0.0130(11) 0.0122(12) 0.0153(12) 0.0002(9) 0.0013(9) -0.0033(9)
C4 0.0132(11) 0.0148(12) 0.0149(12) 0.0004(10) 0.0018(9) -0.0033(9)
C5 0.0164(12) 0.0163(13) 0.0136(12) 0.0008(10) 0.0004(9) -0.0008(10)
C6 0.0248(14) 0.0253(15) 0.0166(13) -0.0026(11) -0.0097(11) 0.0002(12)
C7 0.0162(13) 0.0304(16) 0.0227(14) -0.0036(12) -0.0025(11) -0.0011(11)
C8 0.0209(14) 0.0202(14) 0.0272(15) -0.0038(12) -0.0056(11) -0.0039(11)
C9 0.0338(17) 0.0327(18) 0.0327(18) 0.0093(14) -0.0023(14) -0.0102(14)
C10 0.0303(17) 0.0295(18) 0.048(2) -0.0030(15) -0.0153(15) 0.0037(14)
C11 0.0171(12) 0.0119(12) 0.0199(13) -0.0007(10) -0.0004(10) -0.0012(10)
C12 0.0304(16) 0.0221(15) 0.0248(15) -0.0011(12) 0.0032(12) 0.0159(12)
C13 0.0228(15) 0.0210(15) 0.0346(17) -0.0007(13) 0.0008(12) 0.0054(12)
C14 0.0270(15) 0.0196(15) 0.0298(16) -0.0034(12) 0.0058(12) 0.0050(12)
C15 0.0351(18) 0.043(2) 0.0334(18) -0.0143(15) 0.0098(14) -0.0067(15)
C16 0.047(2) 0.0321(19) 0.0339(19) 0.0035(15) -0.0025(16) -0.0010(16)
C17 0.060(2) 0.0245(17) 0.0361(19) -0.0049(14) -0.0081(17) -0.0135(16)
C18 0.045(2) 0.0318(18) 0.0218(15) -0.0024(13) -0.0046(14) -0.0067(15)
C19 0.0220(16) 0.078(3) 0.053(2) -0.036(2) 0.0025(16) -0.0161(18)
C20 0.0172(13) 0.0268(16) 0.0285(16) -0.0021(12) 0.0034(11) -0.0019(11)
C21 0.0214(14) 0.0226(15) 0.0254(15) -0.0054(12) 0.0047(11) 0.0008(11)
C22 0.0248(15) 0.0343(17) 0.0192(14) -0.0001(12) 0.0069(11) -0.0043(13)
C23 0.0118(11) 0.0188(13) 0.0147(12) -0.0008(10) 0.0001(9) -0.0035(10)
C24 0.0125(11) 0.0166(13) 0.0157(12) 0.0001(10) 0.0012(9) -0.0023(10)
C25 0.0147(12) 0.0163(13) 0.0187(13) 0.0002(10) 0.0020(10) -0.0020(10)
C26 0.0172(12) 0.0161(13) 0.0190(13) 0.0000(10) 0.0053(10) -0.0042(10)
C27 0.0147(12) 0.0173(13) 0.0162(12) -0.0015(10) 0.0048(9) -0.0070(10)
C28 0.0130(12) 0.0280(15) 0.0211(14) 0.0000(11) -0.0005(10) -0.0004(11)
C29 0.0185(13) 0.0228(14) 0.0173(13) -0.0019(11) 0.0044(10) -0.0003(11)
C30 0.0201(13) 0.0246(15) 0.0170(13) 0.0048(11) 0.0018(10) 0.0003(11)
C31 0.0291(15) 0.0147(13) 0.0255(15) -0.0005(11) 0.0088(12) -0.0010(11)
C32 0.0203(13) 0.0230(14) 0.0186(13) -0.0043(11) 0.0024(10) -0.0091(11)
C41 0.0141(11) 0.0137(12) 0.0144(12) 0.0013(9) 0.0004(9) -0.0016(9)
C42 0.0119(11) 0.0144(12) 0.0131(12) 0.0011(9) 0.0020(9) -0.0023(9)
C43 0.0121(11) 0.0131(12) 0.0146(12) -0.0006(9) 0.0024(9) 0.0000(9)
C44 0.0130(11) 0.0133(12) 0.0134(12) 0.0008(9) -0.0005(9) -0.0005(9)
C45 0.0144(12) 0.0142(12) 0.0186(13) 0.0023(10) 0.0017(10) 0.0007(10)
C51 0.0144(12) 0.0135(12) 0.0168(13) 0.0005(10) -0.0010(10) -0.0018(9)
C52 0.0203(13) 0.0208(14) 0.0269(15) 0.0007(11) -0.0024(11) -0.0116(11)
C53 0.0204(13) 0.0182(14) 0.0211(14) -0.0008(11) -0.0032(11) -0.0030(11)
C54 0.0224(14) 0.0173(14) 0.0241(14) -0.0008(11) 0.0017(11) -0.0055(11)
C55 0.0181(14) 0.0379(19) 0.046(2) 0.0068(15) 0.0061(13) -0.0093(13)
C56 0.0412(19) 0.0274(17) 0.0353(18) 0.0101(14) -0.0013(15) -0.0154(14)
C57 0.0270(15) 0.0184(14) 0.0322(17) -0.0054(12) 0.0054(12) 0.0001(12)
C58 0.0297(16) 0.0320(17) 0.0202(15) -0.0035(12) 0.0038(12) -0.0006(13)
C59 0.0151(13) 0.0278(16) 0.0327(16) -0.0048(13) 0.0054(11) -0.0009(11)
C60 0.0153(12) 0.0249(15) 0.0277(15) -0.0011(12) -0.0054(11) -0.0026(11)
C61 0.0246(14) 0.0201(14) 0.0237(15) -0.0042(11) -0.0016(11) -0.0039(11)
C62 0.0262(15) 0.0327(17) 0.0171(14) 0.0005(12) -0.0050(11) -0.0035(13)
C63 0.0129(11) 0.0145(12) 0.0167(12) -0.0005(10) 0.0000(9) 0.0011(9)
C64 0.0136(11) 0.0149(12) 0.0154(12) 0.0014(10) -0.0010(9) -0.0013(9)
C65 0.0131(11) 0.0190(13) 0.0164(12) 0.0032(10) -0.0023(9) -0.0012(10)
C66 0.0142(12) 0.0171(13) 0.0178(13) 0.0014(10) -0.0032(10) -0.0013(10)
C67 0.0127(11) 0.0157(13) 0.0163(12) -0.0020(10) -0.0026(9) 0.0021(9)
C68 0.0097(11) 0.0255(15) 0.0204(13) -0.0002(11) 0.0016(10) -0.0024(10)
C69 0.0216(13) 0.0235(14) 0.0166(13) -0.0020(11) -0.0019(10) -0.0059(11)
C70 0.0223(14) 0.0229(15) 0.0205(14) 0.0050(11) 0.0014(11) -0.0040(11)
C71 0.0220(14) 0.0150(13) 0.0297(15) 0.0023(11) -0.0052(11) -0.0034(11)
C72 0.0200(13) 0.0203(14) 0.0208(14) -0.0031(11) 0.0008(11) 0.0039(11)
Cl1 0.0120(3) 0.0221(3) 0.0208(3) 0.0030(3) -0.0001(2) 0.0019(2)
Cl2 0.0122(3) 0.0210(3) 0.0199(3) 0.0033(2) 0.0017(2) -0.0053(2)
O1 0.0220(10) 0.0229(10) 0.0177(10) -0.0059(8) -0.0020(8) 0.0023(8)
O2 0.0158(9) 0.0221(10) 0.0156(9) -0.0033(7) -0.0037(7) 0.0025(7)
O3 0.0319(11) 0.0213(10) 0.0187(10) -0.0037(8) 0.0008(8) 0.0060(8)
O4 0.0222(10) 0.0201(10) 0.0203(10) -0.0016(8) -0.0009(8) 0.0116(8)
O5 0.0225(10) 0.0229(10) 0.0182(10) -0.0057(8) 0.0036(8) -0.0033(8)
O6 0.0176(9) 0.0230(10) 0.0208(10) -0.0053(8) 0.0110(8) -0.0075(8)
O7 0.0257(10) 0.0218(10) 0.0187(10) -0.0055(8) 0.0041(8) -0.0092(8)
O8 0.0173(9) 0.0177(9) 0.0204(10) -0.0016(7) 0.0038(7) -0.0095(7)
Ru1 0.00948(9) 0.01265(10) 0.01175(10) -0.00070(7) 0.00091(7) -0.00046(7)
Ru2 0.00949(9) 0.01226(10) 0.01140(10) -0.00036(7) 0.00099(7) -0.00231(7)
Si1 0.0171(4) 0.0234(4) 0.0182(4) -0.0057(3) -0.0001(3) -0.0053(3)
Si2 0.0134(3) 0.0186(4) 0.0159(4) -0.0022(3) 0.0035(3) -0.0009(3)
Si3 0.0141(3) 0.0174(4) 0.0179(4) -0.0034(3) 0.0048(3) -0.0002(3)
Si4 0.0136(3) 0.0183(4) 0.0148(3) -0.0017(3) -0.0018(3) -0.0029(3)
C46A 0.0237(17) 0.0273(19) 0.0290(19) -0.0028(14) 0.0157(14) -0.0037(14)
C47A 0.0148(14) 0.0286(18) 0.0184(16) -0.0030(13) 0.0032(11) 0.0004(12)
C48A 0.0239(18) 0.0194(17) 0.0192(18) -0.0012(13) 0.0083(14) 0.0015(14)
C49A 0.032(2) 0.031(2) 0.041(2) 0.0005(17) 0.0029(17) -0.0123(17)
C50A 0.038(2) 0.037(2) 0.028(2) 0.0118(18) 0.0113(17) -0.0003(18)

loop_
_atom_type_symbol
_atom_type_description
_atom_type_scat_dispersion_real
_atom_type_scat_dispersion_imag
_atom_type_scat_source
C C 0.0033 0.0016 'International Tables Vol C Tables 4.2.6.8 and 6.1.1.4'
H H 0.0000 0.0000 'International Tables Vol C Tables 4.2.6.8 and 6.1.1.4'
Cl Cl 0.1484 0.1585 'International Tables Vol C Tables 4.2.6.8 and 6.1.1.4'
O O 0.0106 0.0060 'International Tables Vol C Tables 4.2.6.8 and 6.1.1.4'
Ru Ru -1.2594 0.8363 'International Tables Vol C Tables 4.2.6.8 and 6.1.1.4'
Si Si 0.0817 0.0704 'International Tables Vol C Tables 4.2.6.8 and 6.1.1.4'

loop_
_exptl_crystal_face_index_h
_exptl_crystal_face_index_k
_exptl_crystal_face_index_l
_exptl_crystal_face_perp_dist
0.00 0.00 1.00 0.0150
0.00 0.00 -1.00 0.0050
1.00 0.00 0.00 0.0300
-1.00 0.00 0.00 0.0300
0.00 1.00 0.00 0.0150
0.00 -1.00 0.00 0.0150

loop_
_geom_angle_atom_site_label_1
_geom_angle_atom_site_label_2
_geom_angle_atom_site_label_3
_geom_angle
_geom_angle_site_symmetry_1
_geom_angle_site_symmetry_3
_geom_angle_publ_flag
C4 C1 C2 91.20(19) . . ?
C4 C1 C5 128.6(2) . . ?
C2 C1 C5 139.9(2) . . ?
C4 C1 Ru1 70.00(14) . . ?
C2 C1 Ru1 69.31(14) . . ?
C5 C1 Ru1 124.17(17) . . ?
C3 C2 C1 91.6(2) . . ?
C3 C2 C11 128.8(2) . . ?
C1 C2 C11 137.4(2) . . ?
C3 C2 Ru1 70.57(14) . . ?
C1 C2 Ru1 71.13(14) . . ?
C11 C2 Ru1 129.55(18) . . ?
C2 C3 C4 88.39(18) . . ?
C2 C3 Si1 129.11(19) . . ?
C4 C3 Si1 141.72(18) . . ?
C2 C3 Ru1 70.06(14) . . ?
C4 C3 Ru1 69.38(13) . . ?
Si1 C3 Ru1 125.28(13) . . ?
C1 C4 C3 88.85(19) . . ?
C1 C4 Si2 128.42(18) . . ?
C3 C4 Si2 141.78(17) . . ?
C1 C4 Ru1 70.95(14) . . ?
C3 C4 Ru1 69.03(13) . . ?
Si2 C4 Ru1 125.80(13) . . ?
O1 C5 O2 123.2(2) . . ?
O1 C5 C1 123.4(2) . . ?
O2 C5 C1 113.3(2) . . ?
O2 C6 C7 108.4(2) . . ?
C8 C7 C6 126.1(3) . . ?
C7 C8 C9 124.6(3) . . ?
C7 C8 C10 120.3(3) . . ?
C9 C8 C10 115.1(3) . . ?
O3 C11 O4 124.2(2) . . ?
O3 C11 C2 125.3(2) . . ?
O4 C11 C2 110.4(2) . . ?
O4 C12 C13 106.4(2) . . ?
C14 C13 C12 125.8(3) . . ?
C13 C14 C15 126.2(3) . . ?
C13 C14 C16 119.8(3) . . ?
C15 C14 C16 114.0(3) . . ?
C24 C23 C27 108.7(2) . . ?
C24 C23 C28 124.4(2) . . ?
C27 C23 C28 125.7(2) . . ?
C24 C23 Ru1 73.96(14) . . ?
C27 C23 Ru1 73.08(14) . . ?
C28 C23 Ru1 129.15(18) . . ?
C25 C24 C23 107.1(2) . . ?
C25 C24 C29 126.9(2) . . ?
C23 C24 C29 125.8(2) . . ?
C25 C24 Ru1 72.16(15) . . ?
C23 C24 Ru1 68.71(14) . . ?
C29 C24 Ru1 128.59(17) . . ?
C24 C25 C26 108.8(2) . . ?
C24 C25 C30 125.1(2) . . ?
C26 C25 C30 125.7(2) . . ?
C24 C25 Ru1 71.93(15) . . ?
C26 C25 Ru1 70.53(14) . . ?
C30 C25 Ru1 128.81(17) . . ?
C27 C26 C25 107.9(2) . . ?
C27 C26 C31 126.7(2) . . ?
C25 C26 C31 125.0(2) . . ?
C27 C26 Ru1 71.95(14) . . ?
C25 C26 Ru1 71.88(14) . . ?
C31 C26 Ru1 127.67(18) . . ?
C26 C27 C23 107.5(2) . . ?
C26 C27 C32 126.1(2) . . ?
C23 C27 C32 126.3(2) . . ?
C26 C27 Ru1 71.98(14) . . ?
C23 C27 Ru1 69.06(13) . . ?
C32 C27 Ru1 127.78(17) . . ?
C44 C41 C42 91.2(2) . . ?
C44 C41 C45 129.2(2) . . ?
C42 C41 C45 139.2(2) . . ?
C44 C41 Ru2 70.26(14) . . ?
C42 C41 Ru2 69.47(14) . . ?
C45 C41 Ru2 124.21(18) . . ?
C43 C42 C41 91.35(19) . . ?
C43 C42 C51 129.1(2) . . ?
C41 C42 C51 138.0(2) . . ?
C43 C42 Ru2 70.44(13) . . ?
C41 C42 Ru2 71.07(14) . . ?
C51 C42 Ru2 127.25(17) . . ?
C42 C43 C44 88.51(19) . . ?
C42 C43 Si3 128.91(18) . . ?
C44 C43 Si3 141.49(18) . . ?
C42 C43 Ru2 70.19(14) . . ?
C44 C43 Ru2 69.75(13) . . ?
Si3 C43 Ru2 126.15(13) . . ?
C41 C44 C43 88.96(18) . . ?
C41 C44 Si4 129.28(19) . . ?
C43 C44 Si4 141.04(18) . . ?
C41 C44 Ru2 70.78(13) . . ?
C43 C44 Ru2 68.95(13) . . ?
Si4 C44 Ru2 125.10(12) . . ?
O5 C45 O6 124.0(2) . . ?
O5 C45 C41 123.6(2) . . ?
O6 C45 C41 112.5(2) . . ?
O7 C51 O8 124.8(2) . . ?
O7 C51 C42 124.0(2) . . ?
O8 C51 C42 111.1(2) . . ?
O8 C52 C53 107.3(2) . . ?
C54 C53 C52 127.4(3) . . ?
C53 C54 C55 124.7(3) . . ?
C53 C54 C56 120.3(3) . . ?
C55 C54 C56 115.0(2) . . ?
C64 C63 C67 108.6(2) . . ?
C64 C63 C68 124.2(2) . . ?
C67 C63 C68 125.8(2) . . ?
C64 C63 Ru2 73.91(14) . . ?
C67 C63 Ru2 73.17(14) . . ?
C68 C63 Ru2 129.84(18) . . ?
C65 C64 C63 107.3(2) . . ?
C65 C64 C69 126.4(2) . . ?
C63 C64 C69 126.1(2) . . ?
C65 C64 Ru2 72.35(14) . . ?
C63 C64 Ru2 68.86(13) . . ?
C69 C64 Ru2 128.39(18) . . ?
C64 C65 C66 108.7(2) . . ?
C64 C65 C70 125.0(2) . . ?
C66 C65 C70 126.0(2) . . ?
C64 C65 Ru2 71.88(14) . . ?
C66 C65 Ru2 70.27(14) . . ?
C70 C65 Ru2 128.48(18) . . ?
C67 C66 C65 108.0(2) . . ?
C67 C66 C71 126.1(2) . . ?
C65 C66 C71 125.4(2) . . ?
C67 C66 Ru2 72.24(15) . . ?
C65 C66 Ru2 72.30(14) . . ?
C71 C66 Ru2 127.87(18) . . ?
C66 C67 C63 107.3(2) . . ?
C66 C67 C72 126.2(2) . . ?
C63 C67 C72 126.4(2) . . ?
C66 C67 Ru2 71.63(15) . . ?
C63 C67 Ru2 69.16(14) . . ?
C72 C67 Ru2 127.68(17) . . ?
C5 O2 C6 114.7(2) . . ?
C11 O4 C12 116.2(2) . . ?
C45 O6 C46B 116.5(2) . . ?
C45 O6 C46A 116.5(2) . . ?
C51 O8 C52 116.3(2) . . ?
C2 Ru1 C3 39.37(9) . . ?
C2 Ru1 C4 57.72(10) . . ?
C3 Ru1 C4 41.59(9) . . ?
C2 Ru1 C1 39.56(9) . . ?
C3 Ru1 C1 57.66(9) . . ?
C4 Ru1 C1 39.04(9) . . ?
C2 Ru1 C23 91.50(10) . . ?
C3 Ru1 C23 128.58(10) . . ?
C4 Ru1 C23 135.99(9) . . ?
C1 Ru1 C23 97.02(9) . . ?
C2 Ru1 C27 116.12(9) . . ?
C3 Ru1 C27 153.82(9) . . ?
C4 Ru1 C27 125.14(9) . . ?
C1 Ru1 C27 97.89(9) . . ?
C23 Ru1 C27 37.87(9) . . ?
C2 Ru1 C26 151.53(9) . . ?
C3 Ru1 C26 169.04(9) . . ?
C4 Ru1 C26 135.28(10) . . ?
C1 Ru1 C26 128.45(9) . . ?
C23 Ru1 C26 61.89(10) . . ?
C27 Ru1 C26 36.07(9) . . ?
C2 Ru1 C24 103.78(9) . . ?
C3 Ru1 C24 123.38(9) . . ?
C4 Ru1 C24 161.39(10) . . ?
C1 Ru1 C24 128.33(9) . . ?
C23 Ru1 C24 37.33(9) . . ?
C27 Ru1 C24 62.25(9) . . ?
C26 Ru1 C24 61.85(9) . . ?
C2 Ru1 C25 138.77(10) . . ?
C3 Ru1 C25 140.24(9) . . ?
C4 Ru1 C25 161.20(9) . . ?
C1 Ru1 C25 157.28(9) . . ?
C23 Ru1 C25 61.21(9) . . ?
C27 Ru1 C25 61.30(9) . . ?
C26 Ru1 C25 37.59(9) . . ?
C24 Ru1 C25 35.91(9) . . ?
C2 Ru1 Cl1 122.98(7) . . ?
C3 Ru1 Cl1 83.61(7) . . ?
C4 Ru1 Cl1 81.71(7) . . ?
C1 Ru1 Cl1 120.52(7) . . ?
C23 Ru1 Cl1 141.26(7) . . ?
C27 Ru1 Cl1 119.95(7) . . ?
C26 Ru1 Cl1 85.48(7) . . ?
C24 Ru1 Cl1 110.17(6) . . ?
C25 Ru1 Cl1 80.28(7) . . ?
C42 Ru2 C43 39.37(9) . . ?
C42 Ru2 C44 57.49(9) . . ?
C43 Ru2 C44 41.30(9) . . ?
C42 Ru2 C41 39.46(9) . . ?
C43 Ru2 C41 57.51(9) . . ?
C44 Ru2 C41 38.95(9) . . ?
C42 Ru2 C63 92.06(9) . . ?
C43 Ru2 C63 129.10(9) . . ?
C44 Ru2 C63 136.51(9) . . ?
C41 Ru2 C63 97.63(9) . . ?
C42 Ru2 C66 151.79(9) . . ?
C43 Ru2 C66 168.72(9) . . ?
C44 Ru2 C66 135.03(9) . . ?
C41 Ru2 C66 128.36(10) . . ?
C63 Ru2 C66 61.79(9) . . ?
C42 Ru2 C67 116.18(9) . . ?
C43 Ru2 C67 153.86(9) . . ?
C44 Ru2 C67 125.32(9) . . ?
C41 Ru2 C67 98.04(9) . . ?
C63 Ru2 C67 37.67(9) . . ?
C66 Ru2 C67 36.14(9) . . ?
C42 Ru2 C64 104.65(9) . . ?
C43 Ru2 C64 124.07(9) . . ?
C44 Ru2 C64 162.00(9) . . ?
C41 Ru2 C64 129.06(9) . . ?
C63 Ru2 C64 37.23(9) . . ?
C66 Ru2 C64 61.62(9) . . ?
C67 Ru2 C64 61.98(9) . . ?
C42 Ru2 C65 139.53(9) . . ?
C43 Ru2 C65 140.66(9) . . ?
C44 Ru2 C65 160.72(9) . . ?
C41 Ru2 C65 157.55(9) . . ?
C63 Ru2 C65 61.04(9) . . ?
C66 Ru2 C65 37.43(9) . . ?
C67 Ru2 C65 61.13(9) . . ?
C64 Ru2 C65 35.78(9) . . ?
C42 Ru2 Cl2 122.69(7) . . ?
C43 Ru2 Cl2 83.33(7) . . ?
C44 Ru2 Cl2 82.04(7) . . ?
C41 Ru2 Cl2 120.80(7) . . ?
C63 Ru2 Cl2 140.55(7) . . ?
C66 Ru2 Cl2 85.52(7) . . ?
C67 Ru2 Cl2 120.31(7) . . ?
C64 Ru2 Cl2 109.11(7) . . ?
C65 Ru2 Cl2 79.64(6) . . ?
C18 Si1 C19 109.80(18) . . ?
C18 Si1 C17 108.39(16) . . ?
C19 Si1 C17 107.07(18) . . ?
C18 Si1 C3 111.69(13) . . ?
C19 Si1 C3 111.49(13) . . ?
C17 Si1 C3 108.22(13) . . ?
C20 Si2 C21 110.08(13) . . ?
C20 Si2 C22 105.70(13) . . ?
C21 Si2 C22 109.31(13) . . ?
C20 Si2 C4 111.75(12) . . ?
C21 Si2 C4 110.61(12) . . ?
C22 Si2 C4 109.26(13) . . ?
C58 Si3 C57 110.26(14) . . ?
C58 Si3 C59 109.27(14) . . ?
C57 Si3 C59 107.25(14) . . ?
C58 Si3 C43 110.20(13) . . ?
C57 Si3 C43 106.29(12) . . ?
C59 Si3 C43 113.48(12) . . ?
C60 Si4 C61 109.96(13) . . ?
C60 Si4 C62 105.25(13) . . ?
C61 Si4 C62 109.64(13) . . ?
C60 Si4 C44 112.53(12) . . ?
C61 Si4 C44 110.34(12) . . ?
C62 Si4 C44 108.98(12) . . ?
O6 C46A C47A 110.7(2) . . ?
C48A C47A C46A 126.5(3) . . ?
C47A C48A C49A 126.0(4) . . ?
C47A C48A C50A 119.8(4) . . ?
C49A C48A C50A 114.2(3) . . ?
C47B C46B O6 113.8(10) . . ?
C48B C47B C46B 145(2) . . ?
C47B C48B C50B 124(3) . . ?
C47B C48B C49B 126(2) . . ?
C50B C48B C49B 110(2) . . ?

loop_
_geom_bond_atom_site_label_1
_geom_bond_atom_site_label_2
_geom_bond_distance
_geom_bond_site_symmetry_2
_geom_bond_publ_flag
C1 C4 1.443(3) . ?
C1 C2 1.458(3) . ?
C1 C5 1.468(3) . ?
C1 Ru1 2.166(2) . ?
C2 C3 1.445(3) . ?
C2 C11 1.480(4) . ?
C2 Ru1 2.141(3) . ?
C3 C4 1.527(3) . ?
C3 Si1 1.882(2) . ?
C3 Ru1 2.148(2) . ?
C4 Si2 1.892(3) . ?
C4 Ru1 2.153(2) . ?
C5 O1 1.209(3) . ?
C5 O2 1.345(3) . ?
C6 O2 1.463(3) . ?
C6 C7 1.483(4) . ?
C7 C8 1.334(4) . ?
C8 C9 1.493(4) . ?
C8 C10 1.506(4) . ?
C11 O3 1.204(3) . ?
C11 O4 1.340(3) . ?
C12 O4 1.468(3) . ?
C12 C13 1.493(4) . ?
C13 C14 1.331(4) . ?
C14 C15 1.487(4) . ?
C14 C16 1.512(4) . ?
C17 Si1 1.864(3) . ?
C18 Si1 1.860(3) . ?
C19 Si1 1.864(3) . ?
C20 Si2 1.863(3) . ?
C21 Si2 1.871(3) . ?
C22 Si2 1.875(3) . ?
C23 C24 1.435(3) . ?
C23 C27 1.449(4) . ?
C23 C28 1.497(4) . ?
C23 Ru1 2.205(2) . ?
C24 C25 1.403(4) . ?
C24 C29 1.496(4) . ?
C24 Ru1 2.274(3) . ?
C25 C26 1.462(4) . ?
C25 C30 1.492(4) . ?
C25 Ru1 2.277(3) . ?
C26 C27 1.399(4) . ?
C26 C31 1.492(4) . ?
C26 Ru1 2.259(3) . ?
C27 C32 1.497(3) . ?
C27 Ru1 2.259(2) . ?
C41 C44 1.442(3) . ?
C41 C42 1.455(3) . ?
C41 C45 1.471(4) . ?
C41 Ru2 2.166(2) . ?
C42 C43 1.446(3) . ?
C42 C51 1.486(3) . ?
C42 Ru2 2.144(2) . ?
C43 C44 1.519(3) . ?
C43 Si3 1.884(3) . ?
C43 Ru2 2.148(2) . ?
C44 Si4 1.886(2) . ?
C44 Ru2 2.159(2) . ?
C45 O5 1.203(3) . ?
C45 O6 1.344(3) . ?
C51 O7 1.209(3) . ?
C51 O8 1.339(3) . ?
C52 O8 1.457(3) . ?
C52 C53 1.486(4) . ?
C53 C54 1.333(4) . ?
C54 C55 1.500(4) . ?
C54 C56 1.509(4) . ?
C57 Si3 1.870(3) . ?
C58 Si3 1.859(3) . ?
C59 Si3 1.874(3) . ?
C60 Si4 1.858(3) . ?
C61 Si4 1.862(3) . ?
C62 Si4 1.876(3) . ?
C63 C64 1.434(4) . ?
C63 C67 1.446(3) . ?
C63 C68 1.499(3) . ?
C63 Ru2 2.211(2) . ?
C64 C65 1.401(3) . ?
C64 C69 1.489(4) . ?
C64 Ru2 2.278(2) . ?
C65 C66 1.457(4) . ?
C65 C70 1.491(4) . ?
C65 Ru2 2.284(2) . ?
C66 C67 1.402(4) . ?
C66 C71 1.498(4) . ?
C66 Ru2 2.257(3) . ?
C67 C72 1.497(4) . ?
C67 Ru2 2.265(3) . ?
Cl1 Ru1 2.4267(6) . ?
Cl2 Ru2 2.4223(6) . ?
O6 C46B 1.464(3) . ?
O6 C46A 1.464(3) . ?
C46A C47A 1.465(4) . ?
C47A C48A 1.339(5) . ?
C48A C49A 1.500(5) . ?
C48A C50A 1.504(5) . ?
C46B C47B 1.32(2) . ?
C47B C48B 1.30(3) . ?
C48B C50B 1.48(3) . ?
C48B C49B 1.52(4) . ?
